data_4313866
loop_
_publ_author_name
'David R. Manke'
'Daniel G. Nocera'

_publ_contact_author 'Daniel G. Nocera'
_publ_contact_author_email nocera@mit.edu
_publ_section_title
;
 Bis(alkylamido)phenylborane Complexes of Zirconium, Hafnium, and Vanadium
;
_journal_name_full 'Inorganic Chemistry'
_journal_page_first 4431
_journal_page_last 4436
_journal_paper_doi 10.1021/ic0340478
_journal_volume 42
_journal_year 2003
_chemical_formula_sum 'C42 H69 B3 Hf Li2 N6'
_chemical_formula_weight 882.83
_chemical_name_systematic Dilithio-tris(bis(tert-butylamido)phenylborane)-hafnium
_space_group_IT_number 19
_symmetry_cell_setting orthorhombic
_symmetry_space_group_name_Hall 'P 2ac 2ab'
_symmetry_space_group_name_H-M 'P 21 21 21'
_atom_sites_solution_hydrogens geom
_atom_sites_solution_primary direct
_atom_sites_solution_secondary difmap
_cell_angle_alpha 90.00
_cell_angle_beta 90.00
_cell_angle_gamma 90.00
_cell_formula_units_Z 4
_cell_length_a 10.1198(6)
_cell_length_b 19.8226(12)
_cell_length_c 22.2641(13)
_cell_measurement_temperature 183(2)
_cell_volume 4466.2(5)
_computing_cell_refinement 'Bruker SMART'
_computing_data_collection 'Bruker SMART'
_computing_data_reduction 'Bruker SAINT'
_computing_molecular_graphics 'Bruker SHELXTL'
_computing_publication_material 'Bruker SHELXTL'
_computing_structure_refinement 'SHELXL-97 (Sheldrick, 1997)'
_computing_structure_solution 'SHELXS-97 (Sheldrick, 1990)'
_diffrn_ambient_temperature 183(2)
_diffrn_measured_fraction_theta_full 0.999
_diffrn_measured_fraction_theta_max 0.999
_diffrn_measurement_device_type 'CCD area detector'
_diffrn_measurement_method 'phi and omega scans'
_diffrn_radiation_monochromator graphite
_diffrn_radiation_source 'fine-focus sealed tube'
_diffrn_radiation_type MoK\a
_diffrn_radiation_wavelength 0.71073
_diffrn_reflns_av_R_equivalents 0.0811
_diffrn_reflns_av_sigmaI/netI 0.1017
_diffrn_reflns_limit_h_max 11
_diffrn_reflns_limit_h_min -11
_diffrn_reflns_limit_k_max 22
_diffrn_reflns_limit_k_min -18
_diffrn_reflns_limit_l_max 24
_diffrn_reflns_limit_l_min -21
_diffrn_reflns_number 18446
_diffrn_reflns_theta_full 23.28
_diffrn_reflns_theta_max 23.28
_diffrn_reflns_theta_min 2.05
_exptl_absorpt_coefficient_mu 2.371
_exptl_absorpt_correction_type none
_exptl_crystal_colour colorless
_exptl_crystal_density_diffrn 1.313
_exptl_crystal_density_meas 0
_exptl_crystal_density_method 'not measured'
_exptl_crystal_description plate
_exptl_crystal_F_000 1824
_exptl_crystal_preparation pentane
_exptl_crystal_size_max 0.14
_exptl_crystal_size_mid 0.13
_exptl_crystal_size_min 0.02
_refine_diff_density_max 1.270
_refine_diff_density_min -0.923
_refine_diff_density_rms 0.095
_refine_ls_abs_structure_details 'Flack H D (1983), Acta Cryst. A39, 876-881'
_refine_ls_abs_structure_Flack -0.018(11)
_refine_ls_extinction_coef 0.00000(7)
_refine_ls_extinction_expression Fc^*^=kFc[1+0.001xFc^2^\l^3^/sin(2\q)]^-1/4^
_refine_ls_extinction_method SHELXL
_refine_ls_goodness_of_fit_ref 0.992
_refine_ls_hydrogen_treatment mixed
_refine_ls_matrix_type full
_refine_ls_number_parameters 488
_refine_ls_number_reflns 6428
_refine_ls_number_restraints 0
_refine_ls_restrained_S_all 0.992
_refine_ls_R_factor_all 0.0686
_refine_ls_R_factor_gt 0.0488
_refine_ls_shift/su_max 1.633
_refine_ls_shift/su_mean 0.007
_refine_ls_structure_factor_coef Fsqd
_refine_ls_weighting_details 'calc w=1/[\s^2^(Fo^2^)+(0.0000P)^2^+0.0000P] where P=(Fo^2^+2Fc^2^)/3'
_refine_ls_weighting_scheme calc
_refine_ls_wR_factor_gt 0.0682
_refine_ls_wR_factor_ref 0.0719
_reflns_number_gt 5345
_reflns_number_total 6428
_reflns_threshold_expression >2sigma(I)
_cod_data_source_file ic0340478rom20030428_120204_4.cif
_cod_data_source_block compd4
_cod_depositor_comments
;
The following automatic conversions were performed:

'_symmetry_cell_setting' value 'Orthorhombic' changed to
'orthorhombic' according to the built-in table from CIF Core
dictionary named 'cif_core.dic' version 2.4.1 from 2010-06-29.

Automatic conversion script
Id: cif_fix_values 1646 2011-03-28 12:23:43Z adriana 
;
_cod_database_code 4313866

loop_
_symmetry_equiv_pos_as_xyz
'x, y, z'
'-x+1/2, -y, z+1/2'
'-x, y+1/2, -z+1/2'
'x+1/2, -y+1/2, -z'

loop_
_atom_site_label
_atom_site_type_symbol
_atom_site_fract_x
_atom_site_fract_y
_atom_site_fract_z
_atom_site_U_iso_or_equiv
_atom_site_adp_type
_atom_site_occupancy
_atom_site_symmetry_multiplicity
_atom_site_calc_flag
_atom_site_refinement_flags
_atom_site_disorder_assembly
_atom_site_disorder_group
Hf1 Hf 0.69230(3) 0.779875(17) 0.209679(15) 0.02628(10) Uani 1 1 d . . .
N1 N 0.7990(8) 0.9043(3) 0.2351(3) 0.0293(16) Uani 1 1 d . . .
N2 N 0.6230(6) 0.8739(3) 0.1702(3) 0.0232(18) Uani 1 1 d . . .
N3 N 0.8036(7) 0.7352(3) 0.1437(2) 0.0260(15) Uani 1 1 d . . .
N4 N 0.5942(6) 0.6967(3) 0.1805(3) 0.0257(19) Uani 1 1 d . . .
N5 N 0.7773(5) 0.7499(3) 0.2962(3) 0.0252(16) Uani 1 1 d . . .
N6 N 0.5884(6) 0.8181(3) 0.3076(3) 0.0252(18) Uani 1 1 d . . .
B1 B 0.7372(9) 0.9178(5) 0.1791(5) 0.031(3) Uani 1 1 d . . .
B2 B 0.7028(12) 0.6838(5) 0.1402(4) 0.033(2) Uani 1 1 d . . .
B3 B 0.6593(8) 0.7620(5) 0.3334(4) 0.029(3) Uani 1 1 d . . .
C1 C 0.9158(8) 0.9427(4) 0.2599(4) 0.038(2) Uani 1 1 d . . .
C2 C 0.9643(10) 0.9099(5) 0.3191(4) 0.061(3) Uani 1 1 d . . .
H2A H 0.8912 0.9082 0.3480 0.091 Uiso 1 1 calc R . .
H2B H 1.0368 0.9367 0.3359 0.091 Uiso 1 1 calc R . .
H2C H 0.9955 0.8640 0.3109 0.091 Uiso 1 1 calc R . .
C3 C 0.8797(8) 1.0152(4) 0.2760(4) 0.044(3) Uani 1 1 d . . .
H3A H 0.8046 1.0152 0.3038 0.065 Uiso 1 1 calc R . .
H3B H 0.8557 1.0398 0.2394 0.065 Uiso 1 1 calc R . .
H3C H 0.9556 1.0372 0.2951 0.065 Uiso 1 1 calc R . .
C4 C 1.0362(7) 0.9441(4) 0.2169(4) 0.046(2) Uani 1 1 d . . .
H4A H 1.0607 0.8978 0.2062 0.069 Uiso 1 1 calc R . .
H4B H 1.1109 0.9662 0.2368 0.069 Uiso 1 1 calc R . .
H4C H 1.0131 0.9691 0.1804 0.069 Uiso 1 1 calc R . .
C5 C 0.5180(8) 0.8847(4) 0.1232(4) 0.035(2) Uani 1 1 d . . .
C6 C 0.4533(8) 0.9547(4) 0.1308(4) 0.046(3) Uani 1 1 d . . .
H6A H 0.5206 0.9899 0.1263 0.069 Uiso 1 1 calc R . .
H6B H 0.4132 0.9580 0.1708 0.069 Uiso 1 1 calc R . .
H6C H 0.3848 0.9608 0.1001 0.069 Uiso 1 1 calc R . .
C7 C 0.5688(9) 0.8775(6) 0.0598(4) 0.066(3) Uani 1 1 d . . .
H7A H 0.6396 0.9104 0.0529 0.099 Uiso 1 1 calc R . .
H7B H 0.4966 0.8858 0.0314 0.099 Uiso 1 1 calc R . .
H7C H 0.6032 0.8318 0.0538 0.099 Uiso 1 1 calc R . .
C8 C 0.4074(8) 0.8326(4) 0.1311(4) 0.041(3) Uani 1 1 d . . .
H8A H 0.3711 0.8359 0.1718 0.062 Uiso 1 1 calc R . .
H8B H 0.4430 0.7871 0.1247 0.062 Uiso 1 1 calc R . .
H8C H 0.3373 0.8413 0.1017 0.062 Uiso 1 1 calc R . .
C9 C 0.9199(8) 0.7424(4) 0.1035(4) 0.033(2) Uani 1 1 d . . .
C10 C 1.0063(9) 0.6790(4) 0.0997(4) 0.046(3) Uani 1 1 d . . .
H10A H 1.0367 0.6666 0.1400 0.069 Uiso 1 1 calc R . .
H10B H 1.0828 0.6880 0.0739 0.069 Uiso 1 1 calc R . .
H10C H 0.9545 0.6418 0.0827 0.069 Uiso 1 1 calc R . .
C11 C 1.0054(8) 0.7994(4) 0.1269(4) 0.041(3) Uani 1 1 d . . .
H11A H 1.0370 0.7883 0.1673 0.062 Uiso 1 1 calc R . .
H11B H 0.9533 0.8411 0.1285 0.062 Uiso 1 1 calc R . .
H11C H 1.0811 0.8058 0.1001 0.062 Uiso 1 1 calc R . .
C12 C 0.8740(8) 0.7613(4) 0.0393(3) 0.046(3) Uani 1 1 d . . .
H12A H 0.8194 0.8021 0.0410 0.069 Uiso 1 1 calc R . .
H12B H 0.8221 0.7242 0.0224 0.069 Uiso 1 1 calc R . .
H12C H 0.9514 0.7697 0.0139 0.069 Uiso 1 1 calc R . .
C13 C 0.4769(8) 0.6520(4) 0.1908(3) 0.033(2) Uani 1 1 d . . .
C14 C 0.4001(8) 0.6379(5) 0.1323(4) 0.048(3) Uani 1 1 d . . .
H14A H 0.3716 0.6807 0.1145 0.072 Uiso 1 1 calc R . .
H14B H 0.3225 0.6102 0.1413 0.072 Uiso 1 1 calc R . .
H14C H 0.4574 0.6140 0.1039 0.072 Uiso 1 1 calc R . .
C15 C 0.5224(8) 0.5844(4) 0.2168(4) 0.045(2) Uani 1 1 d . . .
H15A H 0.5715 0.5922 0.2540 0.068 Uiso 1 1 calc R . .
H15B H 0.5796 0.5615 0.1877 0.068 Uiso 1 1 calc R . .
H15C H 0.4451 0.5561 0.2252 0.068 Uiso 1 1 calc R . .
C16 C 0.3856(8) 0.6859(4) 0.2356(4) 0.046(3) Uani 1 1 d . . .
H16A H 0.4336 0.6943 0.2730 0.068 Uiso 1 1 calc R . .
H16B H 0.3098 0.6565 0.2436 0.068 Uiso 1 1 calc R . .
H16C H 0.3543 0.7288 0.2190 0.068 Uiso 1 1 calc R . .
C17 C 0.8849(8) 0.7015(4) 0.3103(3) 0.034(3) Uani 1 1 d . . .
C18 C 0.9996(7) 0.7124(5) 0.2682(3) 0.042(2) Uani 1 1 d . . .
H18A H 0.9698 0.7065 0.2267 0.063 Uiso 1 1 calc R . .
H18B H 1.0693 0.6796 0.2771 0.063 Uiso 1 1 calc R . .
H18C H 1.0342 0.7582 0.2735 0.063 Uiso 1 1 calc R . .
C19 C 0.8375(8) 0.6280(4) 0.3028(4) 0.050(3) Uani 1 1 d . . .
H19A H 0.8035 0.6216 0.2620 0.075 Uiso 1 1 calc R . .
H19B H 0.7672 0.6186 0.3319 0.075 Uiso 1 1 calc R . .
H19C H 0.9117 0.5972 0.3097 0.075 Uiso 1 1 calc R . .
C20 C 0.9377(8) 0.7104(5) 0.3744(3) 0.056(3) Uani 1 1 d . . .
H20A H 0.9687 0.7569 0.3797 0.085 Uiso 1 1 calc R . .
H20B H 1.0111 0.6791 0.3811 0.085 Uiso 1 1 calc R . .
H20C H 0.8669 0.7011 0.4032 0.085 Uiso 1 1 calc R . .
C21 C 0.4709(8) 0.8500(4) 0.3380(4) 0.031(2) Uani 1 1 d . . .
C22 C 0.5212(11) 0.9011(6) 0.3851(5) 0.093(5) Uani 1 1 d . . .
H22A H 0.4457 0.9221 0.4053 0.139 Uiso 1 1 calc R . .
H22B H 0.5740 0.9359 0.3651 0.139 Uiso 1 1 calc R . .
H22C H 0.5760 0.8776 0.4148 0.139 Uiso 1 1 calc R . .
C23 C 0.3887(8) 0.8910(5) 0.2944(5) 0.062(3) Uani 1 1 d . . .
H23A H 0.3513 0.8610 0.2637 0.092 Uiso 1 1 calc R . .
H23B H 0.4446 0.9250 0.2751 0.092 Uiso 1 1 calc R . .
H23C H 0.3169 0.9134 0.3161 0.092 Uiso 1 1 calc R . .
C24 C 0.3749(9) 0.8024(5) 0.3661(5) 0.080(4) Uani 1 1 d . . .
H24A H 0.3439 0.7701 0.3359 0.120 Uiso 1 1 calc R . .
H24B H 0.2995 0.8277 0.3820 0.120 Uiso 1 1 calc R . .
H24C H 0.4183 0.7780 0.3989 0.120 Uiso 1 1 calc R . .
C25 C 0.7763(7) 0.9767(4) 0.1319(3) 0.024(2) Uani 1 1 d . . .
C26 C 0.7382(7) 1.0436(4) 0.1426(4) 0.035(2) Uani 1 1 d . . .
H26A H 0.6895 1.0535 0.1780 0.042 Uiso 1 1 calc R . .
C27 C 0.7681(8) 1.0956(4) 0.1041(4) 0.039(2) Uani 1 1 d . . .
H27A H 0.7382 1.1400 0.1125 0.046 Uiso 1 1 calc R . .
C28 C 0.8421(8) 1.0830(5) 0.0528(4) 0.043(3) Uani 1 1 d . . .
H28A H 0.8646 1.1187 0.0263 0.052 Uiso 1 1 calc R . .
C29 C 0.8830(8) 1.0172(5) 0.0409(4) 0.046(3) Uani 1 1 d . . .
H29A H 0.9329 1.0075 0.0058 0.055 Uiso 1 1 calc R . .
C30 C 0.8509(7) 0.9668(4) 0.0800(4) 0.035(2) Uani 1 1 d . . .
H30A H 0.8811 0.9224 0.0714 0.042 Uiso 1 1 calc R . .
C31 C 0.7123(8) 0.6203(4) 0.0952(3) 0.026(2) Uani 1 1 d . . .
C32 C 0.6618(7) 0.6233(4) 0.0364(3) 0.029(2) Uani 1 1 d . . .
H32A H 0.6177 0.6629 0.0231 0.035 Uiso 1 1 calc R . .
C33 C 0.6757(9) 0.5696(4) -0.0023(3) 0.036(2) Uani 1 1 d . . .
H33A H 0.6416 0.5730 -0.0419 0.043 Uiso 1 1 calc R . .
C34 C 0.7374(8) 0.5113(4) 0.0151(4) 0.038(3) Uani 1 1 d . . .
H34A H 0.7452 0.4744 -0.0119 0.045 Uiso 1 1 calc R . .
C35 C 0.7879(9) 0.5072(4) 0.0722(4) 0.036(2) Uani 1 1 d . . .
H35A H 0.8334 0.4676 0.0846 0.043 Uiso 1 1 calc R . .
C36 C 0.7729(7) 0.5600(4) 0.1118(4) 0.033(2) Uani 1 1 d . . .
H36A H 0.8050 0.5553 0.1516 0.039 Uiso 1 1 calc R . .
C37 C 0.6310(7) 0.7245(5) 0.3941(3) 0.029(2) Uani 1 1 d . . .
C38 C 0.5644(8) 0.6643(5) 0.4008(4) 0.036(2) Uani 1 1 d . . .
H38A H 0.5327 0.6427 0.3656 0.044 Uiso 1 1 calc R . .
C39 C 0.5409(9) 0.6335(5) 0.4548(4) 0.047(3) Uani 1 1 d . . .
H39A H 0.4971 0.5911 0.4565 0.056 Uiso 1 1 calc R . .
C40 C 0.5824(9) 0.6656(5) 0.5070(4) 0.046(3) Uani 1 1 d . . .
H40A H 0.5638 0.6462 0.5451 0.056 Uiso 1 1 calc R . .
C41 C 0.6493(7) 0.7243(5) 0.5036(3) 0.043(2) Uani 1 1 d . . .
H41A H 0.6797 0.7452 0.5394 0.052 Uiso 1 1 calc R . .
C42 C 0.6742(8) 0.7546(4) 0.4490(3) 0.036(2) Uani 1 1 d . . .
H42A H 0.7209 0.7961 0.4479 0.043 Uiso 1 1 calc R . .
Li1 Li 0.6048(14) 0.9035(7) 0.2566(7) 0.035(4) Uani 1 1 d . . .
Li2 Li 0.7879(15) 0.8508(6) 0.3092(6) 0.035(4) Uani 1 1 d . . .

loop_
_atom_site_aniso_label
_atom_site_aniso_U_11
_atom_site_aniso_U_22
_atom_site_aniso_U_33
_atom_site_aniso_U_23
_atom_site_aniso_U_13
_atom_site_aniso_U_12
Hf1 0.02928(15) 0.02550(16) 0.02406(16) -0.0005(2) 0.0006(2) 0.0016(2)
N1 0.030(4) 0.027(4) 0.030(4) 0.006(3) 0.000(4) -0.001(4)
N2 0.025(4) 0.027(4) 0.018(4) 0.008(3) -0.003(3) 0.005(4)
N3 0.027(3) 0.025(4) 0.025(4) -0.001(3) 0.006(4) -0.003(4)
N4 0.020(4) 0.026(5) 0.031(4) 0.000(3) 0.005(3) -0.004(3)
N5 0.029(4) 0.029(3) 0.018(4) 0.011(3) -0.009(4) 0.011(3)
N6 0.032(4) 0.014(4) 0.030(5) -0.001(3) 0.000(3) 0.005(3)
B1 0.018(6) 0.021(6) 0.055(7) -0.006(5) 0.000(5) 0.010(5)
B2 0.046(6) 0.028(6) 0.024(5) 0.004(4) 0.002(6) 0.017(7)
B3 0.028(6) 0.039(7) 0.019(5) -0.014(5) -0.008(4) -0.006(5)
C1 0.027(5) 0.035(6) 0.052(6) 0.001(5) -0.007(5) -0.014(5)
C2 0.062(7) 0.064(8) 0.056(7) 0.018(6) -0.032(6) -0.022(6)
C3 0.044(5) 0.045(6) 0.042(7) -0.016(5) -0.002(5) -0.002(5)
C4 0.033(5) 0.043(6) 0.062(7) 0.000(6) -0.004(6) -0.003(4)
C5 0.040(6) 0.030(6) 0.035(6) 0.000(5) -0.002(5) 0.000(5)
C6 0.049(6) 0.034(6) 0.054(6) 0.000(5) -0.028(5) 0.003(5)
C7 0.062(7) 0.106(10) 0.030(6) -0.022(6) -0.002(5) -0.016(7)
C8 0.042(6) 0.038(6) 0.044(6) 0.000(5) -0.015(5) 0.002(5)
C9 0.031(5) 0.030(6) 0.037(6) -0.007(4) 0.010(5) -0.007(4)
C10 0.044(6) 0.043(7) 0.052(7) -0.010(5) 0.013(5) 0.006(5)
C11 0.026(5) 0.034(7) 0.064(6) -0.002(5) 0.009(5) -0.002(4)
C12 0.048(5) 0.051(7) 0.040(6) 0.000(5) 0.013(4) -0.014(5)
C13 0.040(5) 0.032(5) 0.026(6) 0.004(4) 0.010(4) 0.000(5)
C14 0.042(6) 0.051(7) 0.051(7) 0.001(5) 0.002(5) -0.025(5)
C15 0.050(5) 0.042(6) 0.043(6) 0.008(6) 0.019(5) -0.007(5)
C16 0.041(5) 0.046(6) 0.049(6) -0.007(5) 0.014(5) -0.005(5)
C17 0.027(5) 0.038(7) 0.038(6) 0.010(4) -0.004(4) 0.004(4)
C18 0.037(5) 0.044(6) 0.045(6) 0.003(5) -0.005(4) 0.012(6)
C19 0.047(6) 0.023(5) 0.079(8) 0.003(5) 0.003(6) 0.018(5)
C20 0.055(6) 0.076(8) 0.038(6) 0.005(6) -0.015(5) 0.036(7)
C21 0.032(5) 0.031(5) 0.031(5) 0.008(4) 0.009(4) 0.010(4)
C22 0.082(9) 0.095(10) 0.102(10) -0.071(8) -0.024(8) 0.031(8)
C23 0.047(5) 0.082(7) 0.056(6) 0.016(7) 0.006(6) 0.043(5)
C24 0.067(7) 0.060(8) 0.112(9) 0.020(7) 0.064(7) 0.021(6)
C25 0.022(5) 0.023(5) 0.028(5) -0.001(4) 0.002(4) 0.003(4)
C26 0.043(6) 0.031(5) 0.031(5) 0.001(4) -0.005(4) -0.003(4)
C27 0.045(6) 0.020(5) 0.051(6) 0.003(5) 0.000(5) -0.004(4)
C28 0.050(7) 0.039(6) 0.041(6) 0.018(5) 0.002(5) 0.006(5)
C29 0.041(6) 0.059(7) 0.038(6) 0.012(6) 0.010(5) 0.005(6)
C30 0.037(6) 0.028(5) 0.039(6) 0.005(5) -0.001(4) 0.006(4)
C31 0.022(5) 0.028(5) 0.027(5) 0.006(4) -0.005(4) -0.009(4)
C32 0.030(6) 0.026(5) 0.031(5) -0.003(4) -0.001(4) 0.007(4)
C33 0.039(5) 0.044(6) 0.024(5) -0.008(4) -0.003(5) -0.007(5)
C34 0.046(6) 0.028(5) 0.039(6) -0.016(5) 0.008(5) -0.005(5)
C35 0.051(6) 0.016(5) 0.041(6) -0.006(4) -0.001(6) 0.010(5)
C36 0.035(6) 0.028(5) 0.034(6) 0.004(4) -0.009(4) -0.001(4)
C37 0.027(4) 0.030(5) 0.030(5) 0.006(5) 0.008(4) 0.012(5)
C38 0.038(6) 0.032(6) 0.039(6) 0.003(5) 0.000(5) 0.004(5)
C39 0.058(7) 0.035(6) 0.048(7) 0.009(5) 0.011(6) 0.005(5)
C40 0.069(7) 0.039(6) 0.031(6) 0.009(5) 0.011(5) 0.019(6)
C41 0.064(6) 0.047(6) 0.019(5) 0.002(5) -0.003(4) 0.008(6)
C42 0.036(5) 0.035(5) 0.036(5) -0.001(4) -0.015(5) 0.007(5)
Li1 0.027(8) 0.031(9) 0.049(10) -0.005(8) 0.020(7) 0.008(7)
Li2 0.037(9) 0.018(7) 0.049(10) -0.001(6) -0.003(8) -0.003(8)

loop_
_atom_type_symbol
_atom_type_description
_atom_type_scat_dispersion_real
_atom_type_scat_dispersion_imag
_atom_type_scat_source
C C 0.0033 0.0016 'International Tables Vol C Tables 4.2.6.8 and 6.1.1.4'
H H 0.0000 0.0000 'International Tables Vol C Tables 4.2.6.8 and 6.1.1.4'
Li Li -0.0003 0.0001 'International Tables Vol C Tables 4.2.6.8 and 6.1.1.4'
B B 0.0013 0.0007 'International Tables Vol C Tables 4.2.6.8 and 6.1.1.4'
N N 0.0061 0.0033 'International Tables Vol C Tables 4.2.6.8 and 6.1.1.4'
Hf Hf -0.5830 6.1852 'International Tables Vol C Tables 4.2.6.8 and 6.1.1.4'

loop_
_geom_angle_atom_site_label_1
_geom_angle_atom_site_label_2
_geom_angle_atom_site_label_3
_geom_angle
_geom_angle_site_symmetry_1
_geom_angle_site_symmetry_3
_geom_angle_publ_flag
N4 Hf1 N3 71.8(2) . . ?
N4 Hf1 N2 114.1(2) . . ?
N3 Hf1 N2 104.9(2) . . ?
N4 Hf1 N5 104.7(2) . . ?
N3 Hf1 N5 107.2(2) . . ?
N2 Hf1 N5 135.6(2) . . ?
N4 Hf1 N6 108.4(2) . . ?
N3 Hf1 N6 166.4(2) . . ?
N2 Hf1 N6 87.6(2) . . ?
N5 Hf1 N6 59.2(2) . . ?
N4 Hf1 N1 170.1(2) . . ?
N3 Hf1 N1 108.6(2) . . ?
N2 Hf1 N1 56.1(2) . . ?
N5 Hf1 N1 84.77(19) . . ?
N6 Hf1 N1 73.62(19) . . ?
B1 N1 C1 124.9(7) . . ?
B1 N1 Li2 144.4(8) . . ?
C1 N1 Li2 90.5(6) . . ?
B1 N1 Li1 77.4(7) . . ?
C1 N1 Li1 132.6(7) . . ?
Li2 N1 Li1 75.0(7) . . ?
B1 N1 Hf1 79.3(5) . . ?
C1 N1 Hf1 146.5(5) . . ?
Li2 N1 Hf1 70.5(4) . . ?
Li1 N1 Hf1 70.2(5) . . ?
B1 N2 C5 124.7(7) . . ?
B1 N2 Li1 76.6(7) . . ?
C5 N2 Li1 123.7(7) . . ?
B1 N2 Hf1 101.5(5) . . ?
C5 N2 Hf1 129.0(5) . . ?
Li1 N2 Hf1 83.9(5) . . ?
B2 N3 C9 126.6(6) . . ?
B2 N3 Hf1 87.5(5) . . ?
C9 N3 Hf1 145.5(5) . . ?
B2 N4 C13 126.4(7) . . ?
B2 N4 Hf1 88.3(5) . . ?
C13 N4 Hf1 144.9(5) . . ?
B3 N5 C17 125.6(7) . . ?
B3 N5 Li2 78.5(6) . . ?
C17 N5 Li2 124.7(6) . . ?
B3 N5 Hf1 97.5(5) . . ?
C17 N5 Hf1 130.5(5) . . ?
Li2 N5 Hf1 83.0(4) . . ?
B3 N6 C21 122.4(6) . . ?
B3 N6 Li1 145.0(7) . . ?
C21 N6 Li1 88.1(6) . . ?
B3 N6 Li2 75.8(5) . . ?
C21 N6 Li2 128.0(6) . . ?
Li1 N6 Li2 71.3(6) . . ?
B3 N6 Hf1 84.6(4) . . ?
C21 N6 Hf1 147.0(5) . . ?
Li1 N6 Hf1 74.8(4) . . ?
Li2 N6 Hf1 73.2(4) . . ?
N1 B1 N2 110.9(8) . . ?
N1 B1 C25 126.7(8) . . ?
N2 B1 C25 122.3(8) . . ?
N3 B2 N4 112.3(7) . . ?
N3 B2 C31 122.9(8) . . ?
N4 B2 C31 124.8(9) . . ?
N6 B3 N5 107.8(7) . . ?
N6 B3 C37 128.1(7) . . ?
N5 B3 C37 123.7(7) . . ?
N1 C1 C3 111.9(7) . . ?
N1 C1 C2 110.3(7) . . ?
C3 C1 C2 105.8(7) . . ?
N1 C1 C4 113.4(7) . . ?
C3 C1 C4 108.5(7) . . ?
C2 C1 C4 106.5(7) . . ?
N2 C5 C7 113.3(7) . . ?
N2 C5 C8 109.9(7) . . ?
C7 C5 C8 107.0(7) . . ?
N2 C5 C6 110.6(7) . . ?
C7 C5 C6 109.3(8) . . ?
C8 C5 C6 106.5(7) . . ?
N3 C9 C11 108.5(6) . . ?
N3 C9 C10 113.9(6) . . ?
C11 C9 C10 107.8(6) . . ?
N3 C9 C12 110.0(6) . . ?
C11 C9 C12 107.9(7) . . ?
C10 C9 C12 108.5(7) . . ?
N4 C13 C16 108.7(6) . . ?
N4 C13 C15 109.7(6) . . ?
C16 C13 C15 108.8(6) . . ?
N4 C13 C14 112.1(6) . . ?
C16 C13 C14 109.1(7) . . ?
C15 C13 C14 108.2(7) . . ?
N5 C17 C18 109.9(6) . . ?
N5 C17 C20 112.2(7) . . ?
C18 C17 C20 107.1(6) . . ?
N5 C17 C19 111.0(6) . . ?
C18 C17 C19 107.9(7) . . ?
C20 C17 C19 108.6(7) . . ?
C24 C21 N6 116.0(7) . . ?
C24 C21 C23 104.5(7) . . ?
N6 C21 C23 111.7(6) . . ?
C24 C21 C22 110.2(8) . . ?
N6 C21 C22 108.6(7) . . ?
C23 C21 C22 105.3(8) . . ?
C30 C25 C26 115.0(7) . . ?
C30 C25 B1 124.7(7) . . ?
C26 C25 B1 120.2(7) . . ?
C27 C26 C25 122.9(8) . . ?
C26 C27 C28 119.8(8) . . ?
C27 C28 C29 119.1(8) . . ?
C30 C29 C28 119.5(8) . . ?
C29 C30 C25 123.7(8) . . ?
C36 C31 C32 116.3(7) . . ?
C36 C31 B2 122.1(7) . . ?
C32 C31 B2 121.6(7) . . ?
C33 C32 C31 120.8(7) . . ?
C34 C33 C32 121.5(8) . . ?
C33 C34 C35 118.9(8) . . ?
C34 C35 C36 120.3(8) . . ?
C35 C36 C31 122.1(8) . . ?
C38 C37 C42 114.6(7) . . ?
C38 C37 B3 126.4(8) . . ?
C42 C37 B3 118.9(8) . . ?
C39 C38 C37 124.6(9) . . ?
C38 C39 C40 118.5(9) . . ?
C41 C40 C39 119.9(8) . . ?
C40 C41 C42 121.1(8) . . ?
C41 C42 C37 121.2(8) . . ?
N2 Li1 N1 71.8(5) . . ?
N2 Li1 N6 107.2(7) . . ?
N1 Li1 N6 102.5(7) . . ?
N1 Li2 N5 114.6(7) . . ?
N1 Li2 N6 101.8(7) . . ?
N5 Li2 N6 69.2(5) . . ?

loop_
_geom_bond_atom_site_label_1
_geom_bond_atom_site_label_2
_geom_bond_distance
_geom_bond_site_symmetry_2
_geom_bond_publ_flag
Hf1 N4 2.031(6) . ?
Hf1 N3 2.052(6) . ?
Hf1 N2 2.177(6) . ?
Hf1 N5 2.193(6) . ?
Hf1 N6 2.536(6) . ?
Hf1 N1 2.752(6) . ?
N1 B1 1.419(11) . ?
N1 C1 1.511(10) . ?
N1 Li2 1.966(14) . ?
N1 Li1 2.024(14) . ?
N2 B1 1.460(10) . ?
N2 C5 1.505(10) . ?
N2 Li1 2.022(15) . ?
N3 B2 1.443(12) . ?
N3 C9 1.485(10) . ?
N4 B2 1.441(12) . ?
N4 C13 1.499(9) . ?
N5 B3 1.472(10) . ?
N5 C17 1.484(8) . ?
N5 Li2 2.025(14) . ?
N6 B3 1.443(10) . ?
N6 C21 1.507(9) . ?
N6 Li1 2.044(16) . ?
N6 Li2 2.120(15) . ?
B1 C25 1.621(13) . ?
B2 C31 1.612(11) . ?
B3 C37 1.568(11) . ?
C1 C3 1.525(11) . ?
C1 C2 1.550(11) . ?
C1 C4 1.551(11) . ?
C5 C7 1.510(11) . ?
C5 C8 1.534(11) . ?
C5 C6 1.545(11) . ?
C9 C11 1.516(10) . ?
C9 C10 1.534(10) . ?
C9 C12 1.550(10) . ?
C13 C16 1.517(10) . ?
C13 C15 1.531(10) . ?
C13 C14 1.542(11) . ?
C17 C18 1.508(10) . ?
C17 C20 1.533(10) . ?
C17 C19 1.542(10) . ?
C21 C24 1.492(11) . ?
C21 C23 1.515(11) . ?
C21 C22 1.545(12) . ?
C25 C30 1.393(10) . ?
C25 C26 1.403(10) . ?
C26 C27 1.374(10) . ?
C27 C28 1.388(11) . ?
C28 C29 1.393(11) . ?
C29 C30 1.366(10) . ?
C31 C36 1.392(10) . ?
C31 C32 1.407(9) . ?
C32 C33 1.376(10) . ?
C33 C34 1.368(10) . ?
C34 C35 1.373(10) . ?
C35 C36 1.377(10) . ?
C37 C38 1.378(11) . ?
C37 C42 1.429(10) . ?
C38 C39 1.368(11) . ?
C39 C40 1.391(11) . ?
C40 C41 1.348(12) . ?
C41 C42 1.379(10) . ?
